data_7134568
loop_
_publ_author_name
'Li, Qiqi'
'Zou, Yuhan'
'Mao, Dongao'
'Tian, Hongrui'
'Hang, Xinxin'
'Bi, Yanfeng'

_publ_section_title
;
 Thiacalixarene-supported M20V8 (M = Fe, Co, Ni) square pyramid nanocages
 for visible light photothermal catalysis
;
_journal_issue 51
_journal_name_full 'Chemical Communications'
_journal_page_first 9266
_journal_page_last 9269
_journal_paper_doi 10.1039/D5CC02007G
_journal_volume 61
_journal_year 2025
_chemical_absolute_configuration unk
_chemical_formula_moiety 'C216 H260 Cl5 Fe20 O52 S20 V8, 12(C3 H7 N O)(C2 H6 O)'
_chemical_formula_sum 'C254 H351 Cl5 Fe20 N12 O65 S20 V8'
_chemical_formula_weight 6955.42
_space_group_crystal_system tetragonal
_space_group_IT_number 79
_space_group_name_Hall 'I 4'
_space_group_name_H-M_alt 'I 4'
_atom_sites_solution_hydrogens geom
_audit_creation_method SHELXL-2019/1
_audit_update_record
;
2025-05-08 deposited with the CCDC.	2025-05-20 downloaded from the CCDC.
;
_cell_angle_alpha 90
_cell_angle_beta 90
_cell_angle_gamma 90
_cell_formula_units_Z 2
_cell_length_a 26.9722(13)
_cell_length_b 26.9722(13)
_cell_length_c 22.8711(14)
_cell_measurement_reflns_used 9483
_cell_measurement_temperature 150(2)
_cell_measurement_theta_max 25.0029
_cell_measurement_theta_min 2.3878
_cell_volume 16638.7(15)
_computing_cell_refinement 'SAINT V8.37A (Bruker AXS Inc., 2015)'
_computing_data_collection 'Bruker Instrument Service vV6.2.3'
_computing_data_reduction 'SAINT V8.37A (Bruker AXS Inc., 2015)'
_computing_molecular_graphics 'Diamond 3.2K'
_computing_publication_material 'Adobe Photoshop CS6 and POV-Ray v3.7'
_computing_structure_refinement 'SHELXL-2019/1 (Sheldrick, 2019)'
_computing_structure_solution 'SHELXT 2014/5 (Sheldrick, 2014)'
_diffrn_ambient_temperature 150(2)
_diffrn_measured_fraction_theta_full 0.997
_diffrn_measured_fraction_theta_max 0.997
_diffrn_measurement_device_type 'Bruker D8 QUEST'
_diffrn_measurement_method '\f & \w scans'
_diffrn_radiation_type MoK\a
_diffrn_radiation_wavelength 0.71073
_diffrn_reflns_av_R_equivalents 0.0338
_diffrn_reflns_av_unetI/netI 0.0283
_diffrn_reflns_Laue_measured_fraction_full 0.997
_diffrn_reflns_Laue_measured_fraction_max 0.997
_diffrn_reflns_limit_h_max 30
_diffrn_reflns_limit_h_min -32
_diffrn_reflns_limit_k_max 32
_diffrn_reflns_limit_k_min -29
_diffrn_reflns_limit_l_max 23
_diffrn_reflns_limit_l_min -27
_diffrn_reflns_number 94058
_diffrn_reflns_point_group_measured_fraction_full 0.968
_diffrn_reflns_point_group_measured_fraction_max 0.968
_diffrn_reflns_theta_full 25.026
_diffrn_reflns_theta_max 25.026
_diffrn_reflns_theta_min 2.434
_exptl_absorpt_coefficient_mu 1.285
_exptl_absorpt_correction_T_max 0.7452
_exptl_absorpt_correction_T_min 0.6478
_exptl_absorpt_correction_type multi-scan
_exptl_absorpt_process_details
;
 SADABS 2016/2: Krause, L., Herbst-Irmer, R., Sheldrick G.M. & Stalke D.,
 J. Appl. Cryst. 48 (2015) 3-10
;
_exptl_crystal_colour black
_exptl_crystal_density_diffrn 1.388
_exptl_crystal_description Block
_exptl_crystal_F_000 7176
_exptl_crystal_size_max 0.170
_exptl_crystal_size_mid 0.160
_exptl_crystal_size_min 0.160
_refine_diff_density_max 1.063
_refine_diff_density_min -0.581
_refine_diff_density_rms 0.098
_refine_ls_abs_structure_details
;
 Refined as an inversion twin.
;
_refine_ls_abs_structure_Flack 0.41(2)
_refine_ls_extinction_method none
_refine_ls_goodness_of_fit_ref 1.023
_refine_ls_hydrogen_treatment constr
_refine_ls_matrix_type full
_refine_ls_number_parameters 735
_refine_ls_number_reflns 14257
_refine_ls_number_restraints 95
_refine_ls_restrained_S_all 1.053
_refine_ls_R_factor_all 0.0496
_refine_ls_R_factor_gt 0.0459
_refine_ls_shift/su_max 0.002
_refine_ls_shift/su_mean 0.000
_refine_ls_structure_factor_coef Fsqd
_refine_ls_weighting_details 'w=1/[\s^2^(Fo^2^)+(0.1005P)^2^+36.2742P] where P=(Fo^2^+2Fc^2^)/3'
_refine_ls_weighting_scheme calc
_refine_ls_wR_factor_gt 0.1372
_refine_ls_wR_factor_ref 0.1415
_reflns_Friedel_coverage 0.890
_reflns_Friedel_fraction_full 0.938
_reflns_Friedel_fraction_max 0.938
_reflns_number_gt 13241
_reflns_number_total 14257
_reflns_threshold_expression 'I > 2\s(I)'
_cod_data_source_file d5cc02007g2.cif
_cod_data_source_block Fe20V8
_cod_depositor_comments 'Adding full bibliography for 7134568--7134570.cif.'
_cod_original_cell_volume 16638.7(19)
_cod_database_code 7134568
_shelx_shelxl_version_number 2019/1
_shelx_space_group_comment
;
The symmetry employed for this shelxl refinement is uniquely defined
by the following loop, which should always be used as a source of
symmetry information in preference to the above space-group names.
They are only intended as comments.
;
_shelx_estimated_absorpt_t_min 0.811
_shelx_estimated_absorpt_t_max 0.821

loop_
_space_group_symop_operation_xyz
'x, y, z'
'-x, -y, z'
'-y, x, z'
'y, -x, z'
'x+1/2, y+1/2, z+1/2'
'-x+1/2, -y+1/2, z+1/2'
'-y+1/2, x+1/2, z+1/2'
'y+1/2, -x+1/2, z+1/2'

loop_
_atom_site_label
_atom_site_type_symbol
_atom_site_fract_x
_atom_site_fract_y
_atom_site_fract_z
_atom_site_U_iso_or_equiv
_atom_site_adp_type
_atom_site_occupancy
_atom_site_site_symmetry_order
_atom_site_calc_flag
_atom_site_refinement_flags_posn
_atom_site_refinement_flags_adp
_atom_site_refinement_flags_occupancy
_atom_site_disorder_assembly
_atom_site_disorder_group
Fe1 Fe 0.50989(3) 0.68864(3) 0.35683(5) 0.02399(18) Uani 1 1 d . . . . .
Fe2 Fe 0.58466(4) 0.64635(3) 0.46234(4) 0.0240(2) Uani 1 1 d . . . . .
Fe3 Fe 0.65823(3) 0.60284(3) 0.35681(5) 0.02602(19) Uani 1 1 d . . . . .
Fe4 Fe 0.58317(4) 0.64521(4) 0.24926(5) 0.0297(3) Uani 1 1 d . . . . .
Fe5 Fe 0.42654(3) 0.54772(3) 0.56136(4) 0.0269(2) Uani 1 1 d . . . . .
V1 V 0.46071(4) 0.65053(4) 0.48919(5) 0.0221(3) Uani 1 1 d . . . . .
V2 V 0.46033(5) 0.65014(5) 0.22847(5) 0.0331(3) Uani 1 1 d . . . . .
Cl1 Cl 0.56117(4) 0.60599(4) 0.36002(8) 0.0243(3) Uani 1 1 d . . . . .
Cl2 Cl 0.500000 0.500000 0.50763(14) 0.0277(6) Uani 1 4 d S T P . .
S1 S 0.49618(5) 0.78279(5) 0.35597(10) 0.0307(3) Uani 1 1 d . . . . .
S2 S 0.62311(7) 0.71440(7) 0.52599(8) 0.0311(4) Uani 1 1 d . . . . .
S3 S 0.74548(5) 0.64002(5) 0.35591(10) 0.0324(3) Uani 1 1 d . . . . .
S4 S 0.62118(7) 0.71270(8) 0.18492(9) 0.0348(4) Uani 1 1 d . . . . .
S5 S 0.41925(6) 0.38116(6) 0.65195(9) 0.0349(4) Uani 1 1 d . . . . .
O1 O 0.55721(19) 0.70831(17) 0.4208(2) 0.0286(11) Uani 1 1 d . . . . .
O2 O 0.65243(19) 0.65108(18) 0.4245(2) 0.0291(11) Uani 1 1 d . . . . .
O3 O 0.65031(18) 0.6529(2) 0.2901(2) 0.0336(12) Uani 1 1 d . . . . .
O4 O 0.55667(19) 0.70799(17) 0.2903(2) 0.0299(11) Uani 1 1 d . . . . .
O5 O 0.42204(17) 0.48423(16) 0.6072(2) 0.0290(10) Uani 1 1 d . . . . .
O6 O 0.51914(17) 0.63085(18) 0.5048(2) 0.0271(10) Uani 1 1 d . . . . .
O7 O 0.45599(18) 0.66618(19) 0.4175(2) 0.0290(11) Uani 1 1 d . . . . .
O8 O 0.41826(17) 0.60487(17) 0.5055(2) 0.0251(10) Uani 1 1 d . . . . .
O9 O 0.4493(2) 0.7038(2) 0.5313(3) 0.0440(13) Uani 1 1 d D . . . .
O10 O 0.5162(2) 0.6294(3) 0.2155(3) 0.0494(16) Uani 1 1 d . . . . .
O11 O 0.45570(18) 0.66665(19) 0.3006(2) 0.0307(11) Uani 1 1 d . . . . .
O12 O 0.4209(3) 0.6064(3) 0.2141(3) 0.062(2) Uani 1 1 d . . . . .
O13 O 0.4498(4) 0.7010(4) 0.1856(4) 0.096(3) Uani 1 1 d D . . . .
C1 C 0.5611(3) 0.7537(3) 0.4428(4) 0.0288(16) Uani 1 1 d . . . . .
C2 C 0.5354(3) 0.7946(3) 0.4178(4) 0.0328(16) Uani 1 1 d . . . . .
C3 C 0.5381(3) 0.8417(3) 0.4417(4) 0.0400(19) Uani 1 1 d . . . . .
H3A H 0.520259 0.868059 0.424018 0.048 Uiso 1 1 calc R U . . .
C4 C 0.5667(3) 0.8510(3) 0.4912(5) 0.050(2) Uani 1 1 d . . . . .
C5 C 0.5915(3) 0.8120(3) 0.5151(4) 0.043(2) Uani 1 1 d . . . . .
H5A H 0.611060 0.817643 0.548995 0.051 Uiso 1 1 calc R U . . .
C6 C 0.5897(3) 0.7642(3) 0.4919(3) 0.0334(17) Uani 1 1 d . . . . .
C7 C 0.6884(3) 0.6813(3) 0.4425(3) 0.0248(14) Uani 1 1 d . . . . .
C8 C 0.6808(3) 0.7148(3) 0.4886(3) 0.0325(17) Uani 1 1 d . . . . .
C9 C 0.7197(3) 0.7463(3) 0.5052(4) 0.047(2) Uani 1 1 d . . . . .
H9A H 0.714123 0.768498 0.536793 0.056 Uiso 1 1 calc R U . . .
C10 C 0.7638(4) 0.7471(5) 0.4793(4) 0.062(3) Uani 1 1 d . . . . .
C11 C 0.7724(3) 0.7137(4) 0.4333(4) 0.048(2) Uani 1 1 d . . . . .
H11A H 0.803839 0.712876 0.414599 0.058 Uiso 1 1 calc R U . . .
C12 C 0.7350(3) 0.6818(3) 0.4151(4) 0.0332(17) Uani 1 1 d . . . . .
C13 C 0.6857(3) 0.6805(3) 0.2696(4) 0.0338(17) Uani 1 1 d . . . . .
C14 C 0.7339(3) 0.6799(3) 0.2951(3) 0.0297(16) Uani 1 1 d . . . . .
C15 C 0.7721(3) 0.7088(3) 0.2752(3) 0.0380(19) Uani 1 1 d . . . . .
H15A H 0.803636 0.706929 0.293627 0.046 Uiso 1 1 calc R U . . .
C16 C 0.7652(3) 0.7413(3) 0.2276(4) 0.0408(19) Uani 1 1 d . . . . .
C17 C 0.7180(3) 0.7420(3) 0.2012(3) 0.0346(17) Uani 1 1 d . . . . .
H17A H 0.712147 0.763287 0.168919 0.042 Uiso 1 1 calc R U . . .
C18 C 0.6801(3) 0.7120(3) 0.2218(3) 0.0296(15) Uani 1 1 d . . . . .
C19 C 0.5595(3) 0.7534(3) 0.2691(4) 0.0339(17) Uani 1 1 d . . . . .
C20 C 0.5887(3) 0.7631(3) 0.2187(4) 0.0362(18) Uani 1 1 d . . . . .
C21 C 0.5922(3) 0.8101(3) 0.1954(4) 0.041(2) Uani 1 1 d . . . . .
H21A H 0.612881 0.815779 0.162440 0.049 Uiso 1 1 calc R U . . .
C22 C 0.5655(3) 0.8498(3) 0.2197(4) 0.044(2) Uani 1 1 d . . . . .
C23 C 0.5392(3) 0.8407(3) 0.2703(4) 0.042(2) Uani 1 1 d . . . . .
H23A H 0.523130 0.867483 0.289343 0.051 Uiso 1 1 calc R U . . .
C24 C 0.5355(3) 0.7932(3) 0.2943(4) 0.0342(17) Uani 1 1 d . . . . .
C25 C 0.5673(4) 0.9027(4) 0.5204(6) 0.067(3) Uani 1 1 d . U . . .
C26 C 0.8075(5) 0.7803(5) 0.4994(6) 0.084(4) Uani 1 1 d . U . . .
C27 C 0.8107(4) 0.7699(4) 0.2043(4) 0.054(2) Uani 1 1 d . . . . .
C28 C 0.5681(4) 0.9013(4) 0.1903(5) 0.064(3) Uani 1 1 d . . . . .
C29 C 0.5513(9) 0.9427(6) 0.4750(10) 0.142(7) Uani 1 1 d . U . . .
H29A H 0.573496 0.941427 0.441113 0.213 Uiso 1 1 calc R U . . .
H29B H 0.517215 0.936333 0.462434 0.213 Uiso 1 1 calc R U . . .
H29C H 0.553275 0.975646 0.493063 0.213 Uiso 1 1 calc R U . . .
C30 C 0.5370(8) 0.9020(8) 0.5711(10) 0.144(7) Uani 1 1 d . U . . .
H30A H 0.503158 0.892595 0.560316 0.216 Uiso 1 1 calc R U . . .
H30B H 0.550279 0.878010 0.599202 0.216 Uiso 1 1 calc R U . . .
H30C H 0.536702 0.935106 0.588911 0.216 Uiso 1 1 calc R U . . .
C31 C 0.6179(5) 0.9168(4) 0.5368(7) 0.088(3) Uani 1 1 d . U . . .
H31A H 0.638901 0.917302 0.501901 0.133 Uiso 1 1 calc R U . . .
H31B H 0.617453 0.949866 0.554641 0.133 Uiso 1 1 calc R U . . .
H31C H 0.631030 0.892770 0.564932 0.133 Uiso 1 1 calc R U . . .
C32 C 0.7970(5) 0.8124(5) 0.5447(6) 0.075(4) Uani 1 1 d . . . . .
H32A H 0.776105 0.795592 0.573596 0.113 Uiso 1 1 calc R U . . .
H32B H 0.827950 0.823068 0.563215 0.113 Uiso 1 1 calc R U . . .
H32C H 0.779386 0.841448 0.529362 0.113 Uiso 1 1 calc R U . . .
C33 C 0.8491(5) 0.7407(7) 0.5278(7) 0.108(6) Uani 1 1 d . . . . .
H33A H 0.858676 0.716305 0.498127 0.163 Uiso 1 1 calc R U . . .
H33B H 0.878523 0.759116 0.540545 0.163 Uiso 1 1 calc R U . . .
H33C H 0.834453 0.723553 0.561427 0.163 Uiso 1 1 calc R U . . .
C34 C 0.8385(5) 0.7978(5) 0.4508(6) 0.084(4) Uani 1 1 d . . . . .
H34A H 0.842727 0.771099 0.422179 0.125 Uiso 1 1 calc R U . . .
H34B H 0.822465 0.826248 0.431934 0.125 Uiso 1 1 calc R U . . .
H34C H 0.871030 0.807868 0.465788 0.125 Uiso 1 1 calc R U . . .
C35 C 0.8369(5) 0.7948(5) 0.2557(5) 0.079(4) Uani 1 1 d . . . . .
H35A H 0.813790 0.817212 0.275596 0.119 Uiso 1 1 calc R U . . .
H35B H 0.848406 0.769465 0.283271 0.119 Uiso 1 1 calc R U . . .
H35C H 0.865397 0.813798 0.241305 0.119 Uiso 1 1 calc R U . . .
C36 C 0.8452(4) 0.7355(5) 0.1732(5) 0.071(3) Uani 1 1 d . . . . .
H36A H 0.856574 0.709722 0.200285 0.107 Uiso 1 1 calc R U . . .
H36B H 0.827847 0.719979 0.140268 0.107 Uiso 1 1 calc R U . . .
H36C H 0.873811 0.754134 0.158577 0.107 Uiso 1 1 calc R U . . .
C37 C 0.7948(4) 0.8083(4) 0.1601(5) 0.063(3) Uani 1 1 d . . . . .
H37A H 0.772013 0.831885 0.178583 0.095 Uiso 1 1 calc R U . . .
H37B H 0.824030 0.826124 0.145616 0.095 Uiso 1 1 calc R U . . .
H37C H 0.778065 0.791969 0.127307 0.095 Uiso 1 1 calc R U . . .
C38 C 0.6217(5) 0.9162(5) 0.1801(8) 0.100(5) Uani 1 1 d . . . . .
H38A H 0.638457 0.890272 0.157479 0.150 Uiso 1 1 calc R U . . .
H38B H 0.622729 0.947477 0.158419 0.150 Uiso 1 1 calc R U . . .
H38C H 0.638404 0.920315 0.217818 0.150 Uiso 1 1 calc R U . . .
C39 C 0.5396(8) 0.8962(6) 0.1287(7) 0.132(6) Uani 1 1 d D U . . .
H39A H 0.555984 0.870775 0.104814 0.199 Uiso 1 1 calc R U . . .
H39B H 0.505103 0.886544 0.135630 0.199 Uiso 1 1 calc R U . . .
H39C H 0.540540 0.927996 0.108068 0.199 Uiso 1 1 calc R U . . .
C40 C 0.5417(8) 0.9404(5) 0.2249(8) 0.132(6) Uani 1 1 d D U . . .
H40A H 0.507197 0.930299 0.231110 0.198 Uiso 1 1 calc R U . . .
H40B H 0.558152 0.944621 0.262730 0.198 Uiso 1 1 calc R U . . .
H40C H 0.542476 0.971783 0.203331 0.198 Uiso 1 1 calc R U . . .
C41 C 0.3975(2) 0.4801(2) 0.6585(3) 0.0290(14) Uani 1 1 d . . . . .
C42 C 0.3766(3) 0.5209(3) 0.6860(4) 0.0428(18) Uani 1 1 d . . . . .
C43 C 0.3545(5) 0.5171(4) 0.7408(5) 0.085(4) Uani 1 1 d . . . . .
H43A H 0.341635 0.546157 0.758753 0.102 Uiso 1 1 calc R U . . .
C44 C 0.3508(6) 0.4729(4) 0.7697(6) 0.101(5) Uani 1 1 d D . . . .
C45 C 0.3701(5) 0.4329(4) 0.7405(6) 0.093(5) Uani 1 1 d . . . . .
H45A H 0.367320 0.401385 0.758716 0.112 Uiso 1 1 calc R U . . .
C46 C 0.3935(3) 0.4350(3) 0.6865(4) 0.0425(18) Uiso 1 1 d . . . . .
C47 C 0.3139(8) 0.4688(8) 0.8184(9) 0.129(5) Uiso 0.588(16) 1 d D U P A 1
C48 C 0.2581(9) 0.4636(11) 0.8004(14) 0.140(6) Uiso 0.588(16) 1 d D U P A 1
H48A H 0.237553 0.461187 0.835651 0.211 Uiso 0.588(16) 1 calc R U P A 1
H48B H 0.248055 0.492640 0.777627 0.211 Uiso 0.588(16) 1 calc R U P A 1
H48C H 0.253773 0.433589 0.776737 0.211 Uiso 0.588(16) 1 calc R U P A 1
C49 C 0.3269(10) 0.4245(8) 0.8589(16) 0.119(5) Uiso 0.588(16) 1 d D U P A 1
H49A H 0.302487 0.422310 0.890454 0.178 Uiso 0.588(16) 1 calc R U P A 1
H49B H 0.326533 0.393692 0.836114 0.178 Uiso 0.588(16) 1 calc R U P A 1
H49C H 0.360014 0.429482 0.875555 0.178 Uiso 0.588(16) 1 calc R U P A 1
C50 C 0.3207(10) 0.5184(7) 0.8533(15) 0.125(5) Uiso 0.588(16) 1 d D U P A 1
H50A H 0.297711 0.519008 0.886475 0.187 Uiso 0.588(16) 1 calc R U P A 1
H50B H 0.354844 0.520651 0.867696 0.187 Uiso 0.588(16) 1 calc R U P A 1
H50C H 0.313790 0.546606 0.827508 0.187 Uiso 0.588(16) 1 calc R U P A 1
C47' C 0.3374(11) 0.4739(10) 0.8386(14) 0.122(5) Uiso 0.412(16) 1 d D U P A 2
C48' C 0.2815(11) 0.4871(14) 0.838(2) 0.130(5) Uiso 0.412(16) 1 d D U P A 2
H48D H 0.277398 0.521686 0.825273 0.195 Uiso 0.412(16) 1 calc R U P A 2
H48E H 0.264276 0.465303 0.809937 0.195 Uiso 0.412(16) 1 calc R U P A 2
H48F H 0.267470 0.482718 0.876721 0.195 Uiso 0.412(16) 1 calc R U P A 2
C49' C 0.3467(14) 0.4203(9) 0.857(3) 0.126(6) Uiso 0.412(16) 1 d D U P A 2
H49D H 0.326948 0.397898 0.832977 0.189 Uiso 0.412(16) 1 calc R U P A 2
H49E H 0.381929 0.412429 0.852933 0.189 Uiso 0.412(16) 1 calc R U P A 2
H49F H 0.337039 0.416178 0.898473 0.189 Uiso 0.412(16) 1 calc R U P A 2
C50' C 0.3669(13) 0.5119(12) 0.8747(19) 0.128(6) Uiso 0.412(16) 1 d D U P A 2
H50D H 0.359443 0.545399 0.860636 0.191 Uiso 0.412(16) 1 calc R U P A 2
H50E H 0.357553 0.509116 0.915955 0.191 Uiso 0.412(16) 1 calc R U P A 2
H50F H 0.402443 0.505367 0.870415 0.191 Uiso 0.412(16) 1 calc R U P A 2
O14 O 0.5703(6) 0.1401(5) 0.8668(8) 0.160(4) Uiso 1 1 d . U . . .
N1 N 0.6536(4) 0.1736(4) 0.8669(5) 0.092(3) Uiso 1 1 d . U . . .
C52 C 0.7024(4) 0.1696(4) 0.8555(7) 0.082(3) Uiso 1 1 d . U . . .
H52A H 0.719958 0.198102 0.872120 0.123 Uiso 1 1 calc R U . . .
H52B H 0.715256 0.138960 0.872909 0.123 Uiso 1 1 calc R U . . .
H52C H 0.707594 0.168757 0.813079 0.123 Uiso 1 1 calc R U . . .
C51 C 0.6170(7) 0.1435(6) 0.8526(10) 0.127(4) Uiso 1 1 d . U . . .
H51A H 0.627025 0.118573 0.825792 0.152 Uiso 1 1 calc R U . . .
C53 C 0.6424(7) 0.2011(6) 0.9197(8) 0.113(4) Uiso 1 1 d . U . . .
H53A H 0.670261 0.223004 0.929167 0.169 Uiso 1 1 calc R U . . .
H53B H 0.612444 0.220921 0.913647 0.169 Uiso 1 1 calc R U . . .
H53C H 0.637021 0.177861 0.952081 0.169 Uiso 1 1 calc R U . . .
C54 C 0.4144(10) 0.7302(9) 0.1607(13) 0.119(6) Uiso 0.65(2) 1 d D U P B 1
H54A H 0.381327 0.715018 0.166369 0.143 Uiso 0.65(2) 1 calc R U P B 1
H54B H 0.420580 0.732944 0.118128 0.143 Uiso 0.65(2) 1 calc R U P B 1
C55 C 0.4154(12) 0.7845(10) 0.1899(13) 0.127(7) Uiso 0.65(2) 1 d D U P B 1
H55A H 0.389917 0.805310 0.171789 0.190 Uiso 0.65(2) 1 calc R U P B 1
H55B H 0.408918 0.781669 0.231928 0.190 Uiso 0.65(2) 1 calc R U P B 1
H55C H 0.448087 0.799557 0.183789 0.190 Uiso 0.65(2) 1 calc R U P B 1
C56 C 0.4364(11) 0.7538(9) 0.5161(15) 0.134(7) Uiso 0.624(16) 1 d D U P C 1
H56A H 0.431371 0.755452 0.473243 0.161 Uiso 0.624(16) 1 calc R U P C 1
H56B H 0.464821 0.775525 0.525696 0.161 Uiso 0.624(16) 1 calc R U P C 1
C57 C 0.3886(10) 0.7756(11) 0.5469(14) 0.133(8) Uiso 0.624(16) 1 d D U P C 1
H57A H 0.383101 0.809657 0.533606 0.200 Uiso 0.624(16) 1 calc R U P C 1
H57B H 0.359777 0.755167 0.536759 0.200 Uiso 0.624(16) 1 calc R U P C 1
H57C H 0.393324 0.775298 0.589364 0.200 Uiso 0.624(16) 1 calc R U P C 1
C54' C 0.432(2) 0.7476(13) 0.196(2) 0.127(7) Uiso 0.35(2) 1 d D U P B 2
H54C H 0.457613 0.768354 0.213792 0.152 Uiso 0.35(2) 1 calc R U P B 2
H54D H 0.403324 0.745611 0.223280 0.152 Uiso 0.35(2) 1 calc R U P B 2
C55' C 0.413(2) 0.773(2) 0.136(2) 0.124(7) Uiso 0.35(2) 1 d D U P B 2
H55D H 0.400464 0.806212 0.143879 0.186 Uiso 0.35(2) 1 calc R U P B 2
H55E H 0.441389 0.775417 0.108555 0.186 Uiso 0.35(2) 1 calc R U P B 2
H55F H 0.387168 0.752703 0.118031 0.186 Uiso 0.35(2) 1 calc R U P B 2
C56' C 0.472(2) 0.7269(14) 0.5788(16) 0.137(9) Uiso 0.376(16) 1 d D U P C 2
H56C H 0.502491 0.709142 0.589323 0.165 Uiso 0.376(16) 1 calc R U P C 2
H56D H 0.449063 0.725876 0.612971 0.165 Uiso 0.376(16) 1 calc R U P C 2
C57' C 0.4844(19) 0.7845(11) 0.562(2) 0.143(8) Uiso 0.376(16) 1 d D U P C 2
H57D H 0.500162 0.800645 0.595946 0.215 Uiso 0.376(16) 1 calc R U P C 2
H57E H 0.507023 0.785311 0.528837 0.215 Uiso 0.376(16) 1 calc R U P C 2
H57F H 0.453718 0.802006 0.552431 0.215 Uiso 0.376(16) 1 calc R U P C 2

loop_
_atom_site_aniso_label
_atom_site_aniso_U_11
_atom_site_aniso_U_22
_atom_site_aniso_U_33
_atom_site_aniso_U_23
_atom_site_aniso_U_13
_atom_site_aniso_U_12
Fe1 0.0236(4) 0.0218(4) 0.0266(4) 0.0016(5) -0.0006(5) -0.0032(3)
Fe2 0.0221(5) 0.0210(5) 0.0289(6) 0.0023(4) 0.0004(4) -0.0027(4)
Fe3 0.0264(4) 0.0235(4) 0.0282(4) 0.0017(5) 0.0032(5) -0.0027(3)
Fe4 0.0276(5) 0.0277(5) 0.0338(6) -0.0003(4) 0.0018(4) -0.0011(4)
Fe5 0.0260(4) 0.0256(4) 0.0291(5) 0.0012(4) -0.0013(4) -0.0003(3)
V1 0.0210(6) 0.0203(6) 0.0249(6) 0.0008(4) -0.0006(4) 0.0009(4)
V2 0.0322(7) 0.0413(8) 0.0259(7) 0.0016(5) -0.0003(5) -0.0044(6)
Cl1 0.0237(6) 0.0217(6) 0.0274(7) 0.0004(7) 0.0006(7) -0.0020(5)
Cl2 0.0262(9) 0.0262(9) 0.0306(16) 0.000 0.000 0.000
S1 0.0308(7) 0.0242(6) 0.0372(8) 0.0038(9) -0.0002(9) 0.0020(5)
S2 0.0321(10) 0.0320(9) 0.0293(9) -0.0018(7) -0.0041(7) -0.0049(7)
S3 0.0245(7) 0.0354(7) 0.0374(8) 0.0057(10) 0.0041(9) -0.0014(5)
S4 0.0345(10) 0.0410(11) 0.0288(9) 0.0087(8) 0.0025(8) -0.0015(8)
S5 0.0316(8) 0.0304(8) 0.0428(10) 0.0064(8) 0.0012(8) -0.0034(6)
O1 0.034(3) 0.020(2) 0.031(3) -0.003(2) -0.004(2) 0.002(2)
O2 0.030(3) 0.024(2) 0.034(3) -0.006(2) 0.004(2) -0.011(2)
O3 0.023(3) 0.038(3) 0.040(3) 0.009(2) 0.005(2) -0.002(2)
O4 0.035(3) 0.021(2) 0.034(3) 0.006(2) 0.007(2) -0.005(2)
O5 0.034(2) 0.025(2) 0.029(2) 0.0037(18) 0.0051(19) 0.0024(18)
O6 0.022(2) 0.031(3) 0.029(3) 0.009(2) -0.002(2) -0.0015(19)
O7 0.024(3) 0.030(3) 0.033(3) 0.002(2) -0.001(2) 0.001(2)
O8 0.024(2) 0.026(2) 0.025(2) 0.0072(19) -0.005(2) -0.0018(18)
O9 0.055(4) 0.033(3) 0.044(3) -0.010(2) 0.000(3) 0.007(3)
O10 0.038(3) 0.072(4) 0.038(3) -0.017(3) 0.000(3) -0.003(3)
O11 0.023(2) 0.039(3) 0.031(3) 0.004(2) -0.004(2) -0.006(2)
O12 0.047(4) 0.095(5) 0.045(4) -0.017(3) 0.015(3) -0.034(4)
O13 0.150(9) 0.090(6) 0.049(5) 0.005(4) -0.012(5) 0.038(6)
C1 0.029(4) 0.018(3) 0.039(4) -0.005(3) -0.001(3) -0.007(3)
C2 0.037(4) 0.018(3) 0.044(4) 0.003(3) 0.000(3) -0.002(3)
C3 0.047(5) 0.030(4) 0.044(5) -0.005(4) 0.004(4) -0.002(3)
C4 0.049(5) 0.035(5) 0.066(6) -0.010(4) -0.002(5) -0.013(4)
C5 0.043(5) 0.036(4) 0.049(5) -0.014(4) -0.003(4) -0.001(4)
C6 0.048(5) 0.021(3) 0.031(4) -0.005(3) 0.000(3) -0.005(3)
C7 0.024(3) 0.029(4) 0.021(3) 0.002(3) -0.005(3) -0.003(3)
C8 0.037(4) 0.032(4) 0.029(4) 0.005(3) -0.008(3) -0.008(3)
C9 0.052(5) 0.053(5) 0.035(4) -0.001(4) -0.012(4) -0.027(4)
C10 0.060(6) 0.096(8) 0.029(5) -0.009(5) -0.001(4) -0.042(6)
C11 0.034(5) 0.062(6) 0.050(5) -0.006(4) 0.000(4) -0.017(4)
C12 0.029(4) 0.037(4) 0.034(4) 0.005(3) -0.009(3) -0.009(3)
C13 0.031(4) 0.029(4) 0.042(4) -0.002(3) 0.009(3) -0.003(3)
C14 0.030(4) 0.033(4) 0.027(4) 0.004(3) 0.000(3) -0.003(3)
C15 0.035(4) 0.053(5) 0.026(4) -0.006(3) 0.006(3) -0.017(3)
C16 0.037(4) 0.045(4) 0.040(5) 0.008(4) 0.008(3) -0.011(3)
C17 0.040(4) 0.041(4) 0.023(4) 0.005(3) 0.006(3) -0.012(3)
C18 0.026(4) 0.036(4) 0.027(4) 0.003(3) 0.004(3) -0.002(3)
C19 0.033(4) 0.030(4) 0.039(4) 0.002(3) -0.006(3) 0.002(3)
C20 0.025(4) 0.042(4) 0.041(4) 0.010(4) 0.004(3) 0.002(3)
C21 0.041(4) 0.041(5) 0.040(5) 0.021(4) 0.002(4) -0.006(4)
C22 0.037(4) 0.035(4) 0.060(6) 0.026(4) 0.003(4) 0.005(3)
C23 0.041(5) 0.023(4) 0.063(6) 0.008(4) -0.002(4) -0.001(3)
C24 0.030(4) 0.031(4) 0.041(4) 0.012(3) -0.002(3) 0.002(3)
C25 0.057(5) 0.035(4) 0.110(8) -0.025(5) 0.001(5) -0.002(4)
C26 0.081(6) 0.100(6) 0.070(5) -0.020(5) 0.001(5) -0.048(5)
C27 0.049(5) 0.059(5) 0.053(5) 0.014(4) 0.002(4) -0.025(4)
C28 0.071(7) 0.045(5) 0.076(7) 0.040(5) 0.000(6) -0.001(5)
C29 0.194(13) 0.066(8) 0.167(12) -0.040(8) -0.039(11) 0.009(9)
C30 0.150(11) 0.125(10) 0.156(12) -0.062(9) 0.076(10) -0.037(9)
C31 0.081(6) 0.052(5) 0.132(8) -0.037(5) -0.002(6) -0.012(4)
C32 0.077(8) 0.070(7) 0.079(8) -0.014(6) -0.007(6) -0.037(6)
C33 0.061(8) 0.173(16) 0.091(10) -0.051(11) -0.002(7) -0.012(9)
C34 0.072(8) 0.085(8) 0.094(9) -0.030(7) 0.011(7) -0.050(7)
C35 0.070(7) 0.098(9) 0.069(7) 0.005(7) -0.014(6) -0.053(7)
C36 0.046(5) 0.099(8) 0.069(7) 0.041(6) 0.023(5) 0.007(5)
C37 0.061(6) 0.078(7) 0.051(6) 0.027(5) 0.007(5) -0.037(5)
C38 0.089(9) 0.058(7) 0.152(14) 0.043(8) 0.016(9) -0.016(6)
C39 0.156(11) 0.102(9) 0.139(11) 0.077(8) -0.066(9) -0.026(8)
C40 0.177(12) 0.063(7) 0.157(11) 0.046(8) 0.062(10) 0.032(8)
C41 0.023(3) 0.028(3) 0.035(4) 0.003(3) 0.003(3) 0.001(2)
C42 0.047(4) 0.034(4) 0.048(5) 0.002(3) 0.026(4) -0.003(3)
C43 0.119(10) 0.052(6) 0.084(8) 0.007(5) 0.070(8) 0.009(6)
C44 0.150(13) 0.051(6) 0.100(10) 0.004(6) 0.075(10) 0.014(7)
C45 0.140(11) 0.042(5) 0.097(9) 0.025(5) 0.089(9) 0.014(6)

loop_
_atom_type_symbol
_atom_type_description
_atom_type_scat_dispersion_real
_atom_type_scat_dispersion_imag
_atom_type_scat_source
C C 0.0033 0.0016 'International Tables Vol C Tables 4.2.6.8 and 6.1.1.4'
H H 0.0000 0.0000 'International Tables Vol C Tables 4.2.6.8 and 6.1.1.4'
Cl Cl 0.1484 0.1585 'International Tables Vol C Tables 4.2.6.8 and 6.1.1.4'
Fe Fe 0.3463 0.8444 'International Tables Vol C Tables 4.2.6.8 and 6.1.1.4'
O O 0.0106 0.0060 'International Tables Vol C Tables 4.2.6.8 and 6.1.1.4'
S S 0.1246 0.1234 'International Tables Vol C Tables 4.2.6.8 and 6.1.1.4'
V V 0.3005 0.5294 'International Tables Vol C Tables 4.2.6.8 and 6.1.1.4'
N N 0.0061 0.0033 'International Tables Vol C Tables 4.2.6.8 and 6.1.1.4'

loop_
_geom_angle_atom_site_label_1
_geom_angle_atom_site_label_2
_geom_angle_atom_site_label_3
_geom_angle
_geom_angle_site_symmetry_1
_geom_angle_site_symmetry_3
_geom_angle_publ_flag
O1 Fe1 O11 172.6(2) . . ?
O1 Fe1 O4 94.72(16) . . ?
O11 Fe1 O4 92.7(2) . . ?
O1 Fe1 O7 92.0(2) . . ?
O11 Fe1 O7 80.56(16) . . ?
O4 Fe1 O7 173.3(2) . . ?
O1 Fe1 S1 80.56(14) . . ?
O11 Fe1 S1 100.38(16) . . ?
O4 Fe1 S1 80.25(14) . . ?
O7 Fe1 S1 101.00(15) . . ?
O1 Fe1 Cl1 82.50(14) . . ?
O11 Fe1 Cl1 98.54(16) . . ?
O4 Fe1 Cl1 84.97(15) . . ?
O7 Fe1 Cl1 95.82(14) . . ?
S1 Fe1 Cl1 156.44(5) . . ?
O2 Fe2 O6 171.2(2) . . ?
O2 Fe2 O1 94.4(2) . . ?
O6 Fe2 O1 94.2(2) . . ?
O2 Fe2 O8 91.1(2) . 4_565 ?
O6 Fe2 O8 80.27(18) . 4_565 ?
O1 Fe2 O8 174.2(2) . 4_565 ?
O2 Fe2 S2 80.33(14) . . ?
O6 Fe2 S2 103.01(15) . . ?
O1 Fe2 S2 80.01(15) . . ?
O8 Fe2 S2 103.02(15) 4_565 . ?
O2 Fe2 Cl1 82.25(15) . . ?
O6 Fe2 Cl1 97.31(15) . . ?
O1 Fe2 Cl1 80.81(14) . . ?
O8 Fe2 Cl1 97.88(14) 4_565 . ?
S2 Fe2 Cl1 152.91(7) . . ?
O2 Fe3 O11 169.0(2) . 4_565 ?
O2 Fe3 O3 97.91(17) . . ?
O11 Fe3 O3 93.0(2) 4_565 . ?
O2 Fe3 O7 89.3(2) . 4_565 ?
O11 Fe3 O7 79.77(15) 4_565 4_565 ?
O3 Fe3 O7 172.7(2) . 4_565 ?
O2 Fe3 S3 79.96(15) . . ?
O11 Fe3 S3 101.25(16) 4_565 . ?
O3 Fe3 S3 80.30(15) . . ?
O7 Fe3 S3 101.86(15) 4_565 . ?
O2 Fe3 Cl1 83.16(15) . . ?
O11 Fe3 Cl1 98.82(15) 4_565 . ?
O3 Fe3 Cl1 84.00(14) . . ?
O7 Fe3 Cl1 96.14(14) 4_565 . ?
S3 Fe3 Cl1 155.04(5) . . ?
O10 Fe4 O3 172.4(3) . . ?
O10 Fe4 O12 86.5(3) . 4_565 ?
O3 Fe4 O12 89.9(3) . 4_565 ?
O10 Fe4 O4 92.1(2) . . ?
O3 Fe4 O4 90.9(2) . . ?
O12 Fe4 O4 174.9(3) 4_565 . ?
O10 Fe4 S4 106.9(2) . . ?
O3 Fe4 S4 80.53(15) . . ?
O12 Fe4 S4 105.7(2) 4_565 . ?
O4 Fe4 S4 79.40(14) . . ?
O5 Fe5 O8 167.2(2) . . ?
O5 Fe5 O5 96.8(3) . 4_565 ?
O8 Fe5 O5 95.99(19) . 4_565 ?
O5 Fe5 O6 87.99(19) . 3_655 ?
O8 Fe5 O6 79.24(19) . 3_655 ?
O5 Fe5 O6 173.92(19) 4_565 3_655 ?
O5 Fe5 S5 81.16(14) . 4_565 ?
O8 Fe5 S5 101.18(15) . 4_565 ?
O5 Fe5 S5 79.09(13) 4_565 4_565 ?
O6 Fe5 S5 105.43(14) 3_655 4_565 ?
O5 Fe5 Cl2 82.74(14) . . ?
O8 Fe5 Cl2 99.17(15) . . ?
O5 Fe5 Cl2 82.13(13) 4_565 . ?
O6 Fe5 Cl2 94.83(14) 3_655 . ?
S5 Fe5 Cl2 153.53(8) 4_565 . ?
O7 V1 O6 110.5(2) . . ?
O7 V1 O8 109.7(2) . . ?
O6 V1 O8 110.3(2) . . ?
O7 V1 O9 108.2(3) . . ?
O6 V1 O9 107.7(3) . . ?
O8 V1 O9 110.5(3) . . ?
O12 V2 O10 108.6(4) . . ?
O12 V2 O13 111.1(5) . . ?
O10 V2 O13 108.9(5) . . ?
O12 V2 O11 109.6(3) . . ?
O10 V2 O11 109.3(3) . . ?
O13 V2 O11 109.3(4) . . ?
Fe3 Cl1 Fe1 123.59(5) . . ?
Fe3 Cl1 Fe2 78.45(5) . . ?
Fe1 Cl1 Fe2 78.59(5) . . ?
Fe5 Cl2 Fe5 77.71(5) . 4_565 ?
Fe5 Cl2 Fe5 77.71(5) . 3_655 ?
Fe5 Cl2 Fe5 125.04(13) 4_565 3_655 ?
Fe5 Cl2 Fe5 125.04(13) . 2_665 ?
Fe5 Cl2 Fe5 77.71(5) 4_565 2_665 ?
Fe5 Cl2 Fe5 77.71(5) 3_655 2_665 ?
C24 S1 C2 104.2(3) . . ?
C24 S1 Fe1 94.3(3) . . ?
C2 S1 Fe1 94.8(2) . . ?
C8 S2 C6 103.1(4) . . ?
C8 S2 Fe2 94.9(3) . . ?
C6 S2 Fe2 94.9(2) . . ?
C12 S3 C14 100.5(3) . . ?
C12 S3 Fe3 95.5(2) . . ?
C14 S3 Fe3 94.7(2) . . ?
C20 S4 C18 103.8(4) . . ?
C20 S4 Fe4 95.5(3) . . ?
C18 S4 Fe4 94.4(2) . . ?
C46 S5 C42 102.3(4) . 3_655 ?
C46 S5 Fe5 95.9(3) . 3_655 ?
C42 S5 Fe5 94.1(2) 3_655 3_655 ?
C1 O1 Fe1 124.7(5) . . ?
C1 O1 Fe2 123.0(5) . . ?
Fe1 O1 Fe2 110.4(2) . . ?
C7 O2 Fe2 124.3(4) . . ?
C7 O2 Fe3 124.9(4) . . ?
Fe2 O2 Fe3 110.8(2) . . ?
C13 O3 Fe4 123.0(5) . . ?
C13 O3 Fe3 124.7(5) . . ?
Fe4 O3 Fe3 111.4(2) . . ?
C19 O4 Fe1 123.1(5) . . ?
C19 O4 Fe4 125.1(5) . . ?
Fe1 O4 Fe4 110.0(2) . . ?
C41 O5 Fe5 123.5(4) . . ?
C41 O5 Fe5 125.2(4) . 3_655 ?
Fe5 O5 Fe5 110.9(2) . 3_655 ?
V1 O6 Fe2 129.3(3) . . ?
V1 O6 Fe5 132.8(3) . 4_565 ?
Fe2 O6 Fe5 96.99(19) . 4_565 ?
V1 O7 Fe1 131.2(3) . . ?
V1 O7 Fe3 131.6(3) . 3_655 ?
Fe1 O7 Fe3 96.6(2) . 3_655 ?
V1 O8 Fe5 127.6(3) . . ?
V1 O8 Fe2 130.1(3) . 3_655 ?
Fe5 O8 Fe2 101.2(2) . 3_655 ?
C56' O9 V1 136(2) . . ?
C56 O9 V1 132.8(14) . . ?
V2 O10 Fe4 133.3(4) . . ?
V2 O11 Fe1 129.2(3) . . ?
V2 O11 Fe3 129.1(3) . 3_655 ?
Fe1 O11 Fe3 101.0(2) . 3_655 ?
V2 O12 Fe4 135.4(4) . 3_655 ?
C54 O13 V2 145.1(16) . . ?
C54' O13 V2 134(2) . . ?
O1 C1 C6 122.5(7) . . ?
O1 C1 C2 121.5(7) . . ?
C6 C1 C2 116.0(6) . . ?
C3 C2 C1 121.7(8) . . ?
C3 C2 S1 120.3(6) . . ?
C1 C2 S1 117.9(5) . . ?
C2 C3 C4 121.1(8) . . ?
C2 C3 H3A 119.5 . . ?
C4 C3 H3A 119.5 . . ?
C5 C4 C3 117.3(8) . . ?
C5 C4 C25 121.2(9) . . ?
C3 C4 C25 121.3(9) . . ?
C4 C5 C6 123.0(8) . . ?
C4 C5 H5A 118.5 . . ?
C6 C5 H5A 118.5 . . ?
C1 C6 C5 120.9(7) . . ?
C1 C6 S2 118.5(5) . . ?
C5 C6 S2 120.5(6) . . ?
O2 C7 C8 121.4(6) . . ?
O2 C7 C12 121.3(6) . . ?
C8 C7 C12 117.4(6) . . ?
C9 C8 C7 119.0(8) . . ?
C9 C8 S2 121.9(7) . . ?
C7 C8 S2 119.0(5) . . ?
C10 C9 C8 123.9(9) . . ?
C10 C9 H9A 118.0 . . ?
C8 C9 H9A 118.0 . . ?
C9 C10 C11 118.1(8) . . ?
C9 C10 C26 124.0(10) . . ?
C11 C10 C26 117.8(9) . . ?
C12 C11 C10 120.1(8) . . ?
C12 C11 H11A 120.0 . . ?
C10 C11 H11A 120.0 . . ?
C11 C12 C7 121.4(8) . . ?
C11 C12 S3 120.2(6) . . ?
C7 C12 S3 118.4(5) . . ?
O3 C13 C18 123.6(7) . . ?
O3 C13 C14 121.2(7) . . ?
C18 C13 C14 115.3(7) . . ?
C15 C14 C13 123.0(7) . . ?
C15 C14 S3 118.0(6) . . ?
C13 C14 S3 119.0(6) . . ?
C14 C15 C16 120.7(8) . . ?
C14 C15 H15A 119.7 . . ?
C16 C15 H15A 119.7 . . ?
C17 C16 C15 117.3(7) . . ?
C17 C16 C27 124.3(8) . . ?
C15 C16 C27 118.1(8) . . ?
C18 C17 C16 120.9(7) . . ?
C18 C17 H17A 119.5 . . ?
C16 C17 H17A 119.5 . . ?
C17 C18 C13 122.8(7) . . ?
C17 C18 S4 119.2(6) . . ?
C13 C18 S4 118.0(6) . . ?
O4 C19 C24 122.7(7) . . ?
O4 C19 C20 120.0(7) . . ?
C24 C19 C20 117.3(7) . . ?
C21 C20 C19 121.2(8) . . ?
C21 C20 S4 119.9(6) . . ?
C19 C20 S4 118.8(6) . . ?
C20 C21 C22 120.9(8) . . ?
C20 C21 H21A 119.5 . . ?
C22 C21 H21A 119.5 . . ?
C23 C22 C21 117.3(7) . . ?
C23 C22 C28 123.3(9) . . ?
C21 C22 C28 119.4(8) . . ?
C22 C23 C24 122.1(8) . . ?
C22 C23 H23A 119.0 . . ?
C24 C23 H23A 119.0 . . ?
C19 C24 C23 120.9(8) . . ?
C19 C24 S1 119.2(6) . . ?
C23 C24 S1 119.8(7) . . ?
C30 C25 C31 109.2(14) . . ?
C30 C25 C4 109.6(11) . . ?
C31 C25 C4 110.8(9) . . ?
C30 C25 C29 113.1(15) . . ?
C31 C25 C29 104.3(13) . . ?
C4 C25 C29 109.6(11) . . ?
C32 C26 C34 118.8(11) . . ?
C32 C26 C10 115.3(11) . . ?
C34 C26 C10 113.3(10) . . ?
C32 C26 C33 104.2(11) . . ?
C34 C26 C33 96.8(12) . . ?
C10 C26 C33 104.9(11) . . ?
C36 C27 C37 106.5(9) . . ?
C36 C27 C35 110.6(10) . . ?
C37 C27 C35 110.1(9) . . ?
C36 C27 C16 110.4(8) . . ?
C37 C27 C16 110.4(8) . . ?
C35 C27 C16 108.8(8) . . ?
C40 C28 C38 110.4(13) . . ?
C40 C28 C22 112.5(10) . . ?
C38 C28 C22 110.3(9) . . ?
C40 C28 C39 107.2(10) . . ?
C38 C28 C39 110.0(12) . . ?
C22 C28 C39 106.3(10) . . ?
C25 C29 H29A 109.5 . . ?
C25 C29 H29B 109.5 . . ?
H29A C29 H29B 109.5 . . ?
C25 C29 H29C 109.5 . . ?
H29A C29 H29C 109.5 . . ?
H29B C29 H29C 109.5 . . ?
C25 C30 H30A 109.5 . . ?
C25 C30 H30B 109.5 . . ?
H30A C30 H30B 109.5 . . ?
C25 C30 H30C 109.5 . . ?
H30A C30 H30C 109.5 . . ?
H30B C30 H30C 109.5 . . ?
C25 C31 H31A 109.5 . . ?
C25 C31 H31B 109.5 . . ?
H31A C31 H31B 109.5 . . ?
C25 C31 H31C 109.5 . . ?
H31A C31 H31C 109.5 . . ?
H31B C31 H31C 109.5 . . ?
C26 C32 H32A 109.5 . . ?
C26 C32 H32B 109.5 . . ?
H32A C32 H32B 109.5 . . ?
C26 C32 H32C 109.5 . . ?
H32A C32 H32C 109.5 . . ?
H32B C32 H32C 109.5 . . ?
C26 C33 H33A 109.5 . . ?
C26 C33 H33B 109.5 . . ?
H33A C33 H33B 109.5 . . ?
C26 C33 H33C 109.5 . . ?
H33A C33 H33C 109.5 . . ?
H33B C33 H33C 109.5 . . ?
C26 C34 H34A 109.5 . . ?
C26 C34 H34B 109.5 . . ?
H34A C34 H34B 109.5 . . ?
C26 C34 H34C 109.5 . . ?
H34A C34 H34C 109.5 . . ?
H34B C34 H34C 109.5 . . ?
C27 C35 H35A 109.5 . . ?
C27 C35 H35B 109.5 . . ?
H35A C35 H35B 109.5 . . ?
C27 C35 H35C 109.5 . . ?
H35A C35 H35C 109.5 . . ?
H35B C35 H35C 109.5 . . ?
C27 C36 H36A 109.5 . . ?
C27 C36 H36B 109.5 . . ?
H36A C36 H36B 109.5 . . ?
C27 C36 H36C 109.5 . . ?
H36A C36 H36C 109.5 . . ?
H36B C36 H36C 109.5 . . ?
C27 C37 H37A 109.5 . . ?
C27 C37 H37B 109.5 . . ?
H37A C37 H37B 109.5 . . ?
C27 C37 H37C 109.5 . . ?
H37A C37 H37C 109.5 . . ?
H37B C37 H37C 109.5 . . ?
C28 C38 H38A 109.5 . . ?
C28 C38 H38B 109.5 . . ?
H38A C38 H38B 109.5 . . ?
C28 C38 H38C 109.5 . . ?
H38A C38 H38C 109.5 . . ?
H38B C38 H38C 109.5 . . ?
C28 C39 H39A 109.5 . . ?
C28 C39 H39B 109.5 . . ?
H39A C39 H39B 109.5 . . ?
C28 C39 H39C 109.5 . . ?
H39A C39 H39C 109.5 . . ?
H39B C39 H39C 109.5 . . ?
C28 C40 H40A 109.5 . . ?
C28 C40 H40B 109.5 . . ?
H40A C40 H40B 109.5 . . ?
C28 C40 H40C 109.5 . . ?
H40A C40 H40C 109.5 . . ?
H40B C40 H40C 109.5 . . ?
O5 C41 C46 121.0(6) . . ?
O5 C41 C42 121.8(6) . . ?
C46 C41 C42 117.2(7) . . ?
C41 C42 C43 121.6(8) . . ?
C41 C42 S5 119.2(5) . 4_565 ?
C43 C42 S5 119.0(7) . 4_565 ?
C44 C43 C42 122.0(9) . . ?
C44 C43 H43A 119.0 . . ?
C42 C43 H43A 119.0 . . ?
C43 C44 C45 115.1(10) . . ?
C43 C44 C47 118.2(12) . . ?
C45 C44 C47 123.8(13) . . ?
C43 C44 C47' 118.1(14) . . ?
C45 C44 C47' 124.9(14) . . ?
C44 C45 C46 125.1(9) . . ?
C44 C45 H45A 117.5 . . ?
C46 C45 H45A 117.5 . . ?
C41 C46 C45 119.0(8) . . ?
C41 C46 S5 118.7(6) . . ?
C45 C46 S5 122.4(7) . . ?
C44 C47 C49 110(2) . . ?
C44 C47 C48 117(2) . . ?
C49 C47 C48 107.8(11) . . ?
C44 C47 C50 103.7(19) . . ?
C49 C47 C50 109.1(12) . . ?
C48 C47 C50 108.8(11) . . ?
C47 C48 H48A 109.5 . . ?
C47 C48 H48B 109.5 . . ?
H48A C48 H48B 109.5 . . ?
C47 C48 H48C 109.5 . . ?
H48A C48 H48C 109.5 . . ?
H48B C48 H48C 109.5 . . ?
C47 C49 H49A 109.5 . . ?
C47 C49 H49B 109.5 . . ?
H49A C49 H49B 109.5 . . ?
C47 C49 H49C 109.5 . . ?
H49A C49 H49C 109.5 . . ?
H49B C49 H49C 109.5 . . ?
C47 C50 H50A 109.5 . . ?
C47 C50 H50B 109.5 . . ?
H50A C50 H50B 109.5 . . ?
C47 C50 H50C 109.5 . . ?
H50A C50 H50C 109.5 . . ?
H50B C50 H50C 109.5 . . ?
C49' C47' C50' 113.3(14) . . ?
C49' C47' C48' 112.4(14) . . ?
C50' C47' C48' 111.0(13) . . ?
C49' C47' C44 103(3) . . ?
C50' C47' C44 115(3) . . ?
C48' C47' C44 102(2) . . ?
C47' C48' H48D 109.5 . . ?
C47' C48' H48E 109.5 . . ?
H48D C48' H48E 109.5 . . ?
C47' C48' H48F 109.5 . . ?
H48D C48' H48F 109.5 . . ?
H48E C48' H48F 109.5 . . ?
C47' C49' H49D 109.5 . . ?
C47' C49' H49E 109.5 . . ?
H49D C49' H49E 109.5 . . ?
C47' C49' H49F 109.5 . . ?
H49D C49' H49F 109.5 . . ?
H49E C49' H49F 109.5 . . ?
C47' C50' H50D 109.5 . . ?
C47' C50' H50E 109.5 . . ?
H50D C50' H50E 109.5 . . ?
C47' C50' H50F 109.5 . . ?
H50D C50' H50F 109.5 . . ?
H50E C50' H50F 109.5 . . ?
C51 N1 C52 129.4(14) . . ?
C51 N1 C53 111.5(15) . . ?
C52 N1 C53 114.0(13) . . ?
N1 C52 H52A 109.5 . . ?
N1 C52 H52B 109.5 . . ?
H52A C52 H52B 109.5 . . ?
N1 C52 H52C 109.5 . . ?
H52A C52 H52C 109.5 . . ?
H52B C52 H52C 109.5 . . ?
O14 C51 N1 135(2) . . ?
O14 C51 H51A 112.6 . . ?
N1 C51 H51A 112.6 . . ?
N1 C53 H53A 109.5 . . ?
N1 C53 H53B 109.5 . . ?
H53A C53 H53B 109.5 . . ?
N1 C53 H53C 109.5 . . ?
H53A C53 H53C 109.5 . . ?
H53B C53 H53C 109.5 . . ?
O13 C54 C55 110(2) . . ?
O13 C54 H54A 109.7 . . ?
C55 C54 H54A 109.7 . . ?
O13 C54 H54B 109.7 . . ?
C55 C54 H54B 109.7 . . ?
H54A C54 H54B 108.2 . . ?
C54 C55 H55A 109.5 . . ?
C54 C55 H55B 109.5 . . ?
H55A C55 H55B 109.5 . . ?
C54 C55 H55C 109.5 . . ?
H55A C55 H55C 109.5 . . ?
H55B C55 H55C 109.5 . . ?
O9 C56 C57 116(2) . . ?
O9 C56 H56A 108.3 . . ?
C57 C56 H56A 108.3 . . ?
O9 C56 H56B 108.3 . . ?
C57 C56 H56B 108.3 . . ?
H56A C56 H56B 107.4 . . ?
C56 C57 H57A 109.5 . . ?
C56 C57 H57B 109.5 . . ?
H57A C57 H57B 109.5 . . ?
C56 C57 H57C 109.5 . . ?
H57A C57 H57C 109.5 . . ?
H57B C57 H57C 109.5 . . ?
O13 C54' C55' 111(4) . . ?
O13 C54' H54C 109.5 . . ?
C55' C54' H54C 109.5 . . ?
O13 C54' H54D 109.5 . . ?
C55' C54' H54D 109.5 . . ?
H54C C54' H54D 108.1 . . ?
C54' C55' H55D 109.5 . . ?
C54' C55' H55E 109.5 . . ?
H55D C55' H55E 109.5 . . ?
C54' C55' H55F 109.5 . . ?
H55D C55' H55F 109.5 . . ?
H55E C55' H55F 109.5 . . ?
O9 C56' C57' 110(2) . . ?
O9 C56' H56C 109.7 . . ?
C57' C56' H56C 109.7 . . ?
O9 C56' H56D 109.7 . . ?
C57' C56' H56D 109.7 . . ?
H56C C56' H56D 108.2 . . ?
C56' C57' H57D 109.5 . . ?
C56' C57' H57E 109.5 . . ?
H57D C57' H57E 109.5 . . ?
C56' C57' H57F 109.5 . . ?
H57D C57' H57F 109.5 . . ?
H57E C57' H57F 109.5 . . ?

loop_
_geom_bond_atom_site_label_1
_geom_bond_atom_site_label_2
_geom_bond_distance
_geom_bond_site_symmetry_2
_geom_bond_publ_flag
Fe1 O1 2.012(5) . ?
Fe1 O11 2.035(5) . ?
Fe1 O4 2.045(5) . ?
Fe1 O7 2.099(5) . ?
Fe1 S1 2.5663(15) . ?
Fe1 Cl1 2.6246(14) . ?
Fe2 O2 2.026(5) . ?
Fe2 O6 2.059(5) . ?
Fe2 O1 2.060(5) . ?
Fe2 O8 2.075(5) 4_565 ?
Fe2 S2 2.562(2) . ?
Fe2 Cl1 2.657(2) . ?
Fe3 O2 2.029(5) . ?
Fe3 O11 2.048(5) 4_565 ?
Fe3 O3 2.049(5) . ?
Fe3 O7 2.119(5) 4_565 ?
Fe3 S3 2.5581(15) . ?
Fe3 Cl1 2.6202(14) . ?
Fe4 O10 2.010(6) . ?
Fe4 O3 2.048(5) . ?
Fe4 O12 2.054(6) 4_565 ?
Fe4 O4 2.064(5) . ?
Fe4 S4 2.555(2) . ?
Fe5 O5 2.011(4) . ?
Fe5 O8 2.015(5) . ?
Fe5 O5 2.045(5) 4_565 ?
Fe5 O6 2.160(5) 3_655 ?
Fe5 S5 2.566(2) 4_565 ?
Fe5 Cl2 2.6632(17) . ?
V1 O7 1.698(5) . ?
V1 O6 1.701(5) . ?
V1 O8 1.722(5) . ?
V1 O9 1.757(5) . ?
V2 O12 1.622(7) . ?
V2 O10 1.635(6) . ?
V2 O13 1.710(9) . ?
V2 O11 1.714(5) . ?
S1 C24 1.786(8) . ?
S1 C2 1.793(8) . ?
S2 C8 1.776(8) . ?
S2 C6 1.796(8) . ?
S3 C12 1.783(9) . ?
S3 C14 1.786(7) . ?
S4 C20 1.791(8) . ?
S4 C18 1.799(8) . ?
S5 C46 1.792(8) . ?
S5 C42 1.797(8) 3_655 ?
O1 C1 1.329(9) . ?
O2 C7 1.332(8) . ?
O3 C13 1.297(9) . ?
O4 C19 1.321(9) . ?
O5 C41 1.352(8) . ?
O9 C56' 1.39(3) . ?
O9 C56 1.43(2) . ?
O13 C54 1.36(2) . ?
O13 C54' 1.37(3) . ?
C1 C6 1.390(11) . ?
C1 C2 1.422(11) . ?
C2 C3 1.385(11) . ?
C3 C4 1.393(14) . ?
C3 H3A 0.9500 . ?
C4 C5 1.360(14) . ?
C4 C25 1.545(13) . ?
C5 C6 1.397(11) . ?
C5 H5A 0.9500 . ?
C7 C8 1.403(11) . ?
C7 C12 1.405(11) . ?
C8 C9 1.401(11) . ?
C9 C10 1.328(14) . ?
C9 H9A 0.9500 . ?
C10 C11 1.406(15) . ?
C10 C26 1.550(14) . ?
C11 C12 1.389(11) . ?
C11 H11A 0.9500 . ?
C13 C18 1.394(12) . ?
C13 C14 1.424(11) . ?
C14 C15 1.371(11) . ?
C15 C16 1.409(12) . ?
C15 H15A 0.9500 . ?
C16 C17 1.408(12) . ?
C16 C27 1.545(11) . ?
C17 C18 1.386(10) . ?
C17 H17A 0.9500 . ?
C19 C24 1.379(11) . ?
C19 C20 1.420(12) . ?
C20 C21 1.380(11) . ?
C21 C22 1.404(13) . ?
C21 H21A 0.9500 . ?
C22 C23 1.380(13) . ?
C22 C28 1.544(11) . ?
C23 C24 1.398(11) . ?
C23 H23A 0.9500 . ?
C25 C30 1.42(2) . ?
C25 C31 1.464(17) . ?
C25 C29 1.56(2) . ?
C26 C32 1.381(18) . ?
C26 C34 1.470(18) . ?
C26 C33 1.68(2) . ?
C27 C36 1.495(16) . ?
C27 C37 1.512(14) . ?
C27 C35 1.528(15) . ?
C28 C40 1.497(19) . ?
C28 C38 1.518(17) . ?
C28 C39 1.611(19) . ?
C29 H29A 0.9800 . ?
C29 H29B 0.9800 . ?
C29 H29C 0.9800 . ?
C30 H30A 0.9800 . ?
C30 H30B 0.9800 . ?
C30 H30C 0.9800 . ?
C31 H31A 0.9800 . ?
C31 H31B 0.9800 . ?
C31 H31C 0.9800 . ?
C32 H32A 0.9800 . ?
C32 H32B 0.9800 . ?
C32 H32C 0.9800 . ?
C33 H33A 0.9800 . ?
C33 H33B 0.9800 . ?
C33 H33C 0.9800 . ?
C34 H34A 0.9800 . ?
C34 H34B 0.9800 . ?
C34 H34C 0.9800 . ?
C35 H35A 0.9800 . ?
C35 H35B 0.9800 . ?
C35 H35C 0.9800 . ?
C36 H36A 0.9800 . ?
C36 H36B 0.9800 . ?
C36 H36C 0.9800 . ?
C37 H37A 0.9800 . ?
C37 H37B 0.9800 . ?
C37 H37C 0.9800 . ?
C38 H38A 0.9800 . ?
C38 H38B 0.9800 . ?
C38 H38C 0.9800 . ?
C39 H39A 0.9800 . ?
C39 H39B 0.9800 . ?
C39 H39C 0.9800 . ?
C40 H40A 0.9800 . ?
C40 H40B 0.9800 . ?
C40 H40C 0.9800 . ?
C41 C46 1.378(10) . ?
C41 C42 1.388(10) . ?
C42 C43 1.392(12) . ?
C43 C44 1.367(16) . ?
C43 H43A 0.9500 . ?
C44 C45 1.370(15) . ?
C44 C47 1.498(13) . ?
C44 C47' 1.62(4) . ?
C45 C46 1.390(13) . ?
C45 H45A 0.9500 . ?
C47 C49 1.551(13) . ?
C47 C48 1.566(13) . ?
C47 C50 1.570(13) . ?
C48 H48A 0.9800 . ?
C48 H48B 0.9800 . ?
C48 H48C 0.9800 . ?
C49 H49A 0.9800 . ?
C49 H49B 0.9800 . ?
C49 H49C 0.9800 . ?
C50 H50A 0.9800 . ?
C50 H50B 0.9800 . ?
C50 H50C 0.9800 . ?
C47' C49' 1.529(14) . ?
C47' C50' 1.537(14) . ?
C47' C48' 1.550(14) . ?
C48' H48D 0.9800 . ?
C48' H48E 0.9800 . ?
C48' H48F 0.9800 . ?
C49' H49D 0.9800 . ?
C49' H49E 0.9800 . ?
C49' H49F 0.9800 . ?
C50' H50D 0.9800 . ?
C50' H50E 0.9800 . ?
C50' H50F 0.9800 . ?
O14 C51 1.31(2) . ?
N1 C51 1.318(19) . ?
N1 C52 1.347(14) . ?
N1 C53 1.45(2) . ?
C52 H52A 0.9800 . ?
C52 H52B 0.9800 . ?
C52 H52C 0.9800 . ?
C51 H51A 0.9500 . ?
C53 H53A 0.9800 . ?
C53 H53B 0.9800 . ?
C53 H53C 0.9800 . ?
C54 C55 1.61(2) . ?
C54 H54A 0.9900 . ?
C54 H54B 0.9900 . ?
C55 H55A 0.9800 . ?
C55 H55B 0.9800 . ?
C55 H55C 0.9800 . ?
C56 C57 1.58(2) . ?
C56 H56A 0.9900 . ?
C56 H56B 0.9900 . ?
C57 H57A 0.9800 . ?
C57 H57B 0.9800 . ?
C57 H57C 0.9800 . ?
C54' C55' 1.61(3) . ?
C54' H54C 0.9900 . ?
C54' H54D 0.9900 . ?
C55' H55D 0.9800 . ?
C55' H55E 0.9800 . ?
C55' H55F 0.9800 . ?
C56' C57' 1.64(3) . ?
C56' H56C 0.9900 . ?
C56' H56D 0.9900 . ?
C57' H57D 0.9800 . ?
C57' H57E 0.9800 . ?
C57' H57F 0.9800 . ?
